data_4077247
loop_
_publ_author_name
'Lief, Graham R.'
'Carrow, Christopher J.'
'Stahl, Lothar'
'Staples, Richard J.'

_publ_section_title
;
 Trispirocyclic Bis(dimethylaluminum)bis(amido)cyclodiphosph(V)azanes
;
_journal_issue 8
_journal_name_full Organometallics
_journal_page_first 1629
_journal_paper_doi 10.1021/om000916e
_journal_volume 20
_journal_year 2001
_chemical_formula_sum 'C20 H30 N4 P2 Se2'
_chemical_formula_weight 546.34
_chemical_name_systematic
; 
 ? 
;
_space_group_IT_number 14
_symmetry_cell_setting monoclinic
_symmetry_space_group_name_Hall '-P 2ybc'
_symmetry_space_group_name_H-M 'P 1 21/c 1'
_atom_sites_solution_hydrogens geom
_atom_sites_solution_primary direct
_atom_sites_solution_secondary difmap
_audit_creation_method SHELXL-97
_cell_angle_alpha 90.00
_cell_angle_beta 107.402(1)
_cell_angle_gamma 90.00
_cell_formula_units_Z 8
_cell_length_a 20.772(1)
_cell_length_b 14.1984(8)
_cell_length_c 17.2051(9)
_cell_measurement_temperature 213(2)
_cell_volume 4842.0(4)
_computing_cell_refinement 'SMART (BRUKER, V5.054, 1998)'
_computing_data_collection 'ASTRO (BRUKER, V5.007, 1997)'
_computing_data_reduction 'SAINT (BRUKER, V6.01, 1999)'
_computing_molecular_graphics 'SHELXTL (BRUKER, 1998, V5.1)'
_computing_publication_material 'XCIF (Sheldrick and BRUKER, 1997, V5.1)'
_computing_structure_refinement 'SHELXL-97 (Sheldrick, 1997)'
_computing_structure_solution 'SHELXS-97 (Sheldrick, 1990)'
_diffrn_ambient_temperature 213(2)
_diffrn_measured_fraction_theta_full 0.973
_diffrn_measured_fraction_theta_max 0.973
_diffrn_measurement_method '\w, 0.3 deg'
_diffrn_radiation_monochromator graphite
_diffrn_radiation_source 'fine-focus sealed tube'
_diffrn_radiation_type MoK\a
_diffrn_radiation_wavelength 0.71073
_diffrn_reflns_av_R_equivalents 0.0580
_diffrn_reflns_av_sigmaI/netI 0.0570
_diffrn_reflns_limit_h_max 27
_diffrn_reflns_limit_h_min -22
_diffrn_reflns_limit_k_max 18
_diffrn_reflns_limit_k_min -18
_diffrn_reflns_limit_l_max 22
_diffrn_reflns_limit_l_min -17
_diffrn_reflns_number 31360
_diffrn_reflns_theta_full 28.29
_diffrn_reflns_theta_max 28.28
_diffrn_reflns_theta_min 1.76
_diffrn_standards_decay_% <1
_diffrn_standards_interval_count 0
_diffrn_standards_number 0
_exptl_absorpt_coefficient_mu 3.200
_exptl_absorpt_correction_T_max 0.676101
_exptl_absorpt_correction_T_min 0.928069
_exptl_absorpt_correction_type empirical
_exptl_crystal_colour colorless
_exptl_crystal_density_diffrn 1.499
_exptl_crystal_density_method 'not measured'
_exptl_crystal_description block
_exptl_crystal_F_000 2208
_exptl_crystal_size_max 0.15
_exptl_crystal_size_mid 0.15
_exptl_crystal_size_min 0.15
_refine_diff_density_max 0.735
_refine_diff_density_min -0.701
_refine_diff_density_rms 0.100
_refine_ls_extinction_method none
_refine_ls_goodness_of_fit_ref 1.023
_refine_ls_hydrogen_treatment mixed
_refine_ls_matrix_type full
_refine_ls_number_parameters 505
_refine_ls_number_reflns 11708
_refine_ls_number_restraints 0
_refine_ls_restrained_S_all 1.023
_refine_ls_R_factor_all 0.0648
_refine_ls_R_factor_gt 0.0416
_refine_ls_shift/su_max 0.002
_refine_ls_shift/su_mean 0.000
_refine_ls_structure_factor_coef Fsqd
_refine_ls_weighting_details 'calc w=1/[\s^2^(Fo^2^)+(0.0494P)^2^+0.0000P] where P=(Fo^2^+2Fc^2^)/3'
_refine_ls_weighting_scheme calc
_refine_ls_wR_factor_gt 0.0926
_refine_ls_wR_factor_ref 0.1005
_reflns_number_gt 8385
_reflns_number_total 11708
_reflns_threshold_expression >2sigma(I)
_cod_data_source_file om000916e.cif
_cod_data_source_block 7
_cod_depositor_comments
;
The following automatic conversions were performed:

'_symmetry_cell_setting' value 'Monoclinic' changed to 'monoclinic'
according to /home/saulius/struct/CIF-dictionaries/cif_core.dic
dictionary named 'cif_core.dic' version 2.4.2 from 2011-04-26.

Automatic conversion script
Id: cif_fix_values 1715 2011-07-08 13:25:40Z adriana 
;
_cod_original_sg_symbol_H-M P2(1)/c
_cod_database_code 4077247

loop_
_symmetry_equiv_pos_as_xyz
'x, y, z'
'-x, y+1/2, -z+1/2'
'-x, -y, -z'
'x, -y-1/2, z-1/2'

loop_
_atom_site_label
_atom_site_type_symbol
_atom_site_fract_x
_atom_site_fract_y
_atom_site_fract_z
_atom_site_U_iso_or_equiv
_atom_site_adp_type
_atom_site_occupancy
_atom_site_symmetry_multiplicity
_atom_site_calc_flag
_atom_site_refinement_flags
P1 P 0.51076(4) 0.79962(5) 0.30826(4) 0.02244(14) Uani 1 1 d .
P2 P 0.42485(4) 0.68283(5) 0.32579(4) 0.02447(15) Uani 1 1 d .
Se1 Se 0.587354(15) 0.78436(2) 0.253840(19) 0.03258(8) Uani 1 1 d .
Se2 Se 0.409680(16) 0.541532(19) 0.291648(19) 0.03358(8) Uani 1 1 d .
N1 N 0.50181(12) 0.72341(15) 0.37943(13) 0.0247(5) Uani 1 1 d .
N2 N 0.43106(11) 0.76580(15) 0.25845(13) 0.0232(5) Uani 1 1 d .
N3 N 0.51211(12) 0.90914(15) 0.34177(14) 0.0287(5) Uani 1 1 d .
H3A H 0.5477 0.9428 0.3445 0.034 Uiso 1 1 calc R
N4 N 0.37025(14) 0.72206(16) 0.37157(17) 0.0384(6) Uani 1 1 d .
H4A H 0.3796 0.7785 0.3913 0.046 Uiso 1 1 calc R
C1 C 0.55393(16) 0.6826(2) 0.45153(17) 0.0365(7) Uani 1 1 d .
C2 C 0.5176(2) 0.6470(3) 0.5111(2) 0.0606(11) Uani 1 1 d .
H2A H 0.4950 0.6992 0.5284 0.091 Uiso 1 1 calc R
H2B H 0.5501 0.6193 0.5582 0.091 Uiso 1 1 calc R
H2C H 0.4845 0.5999 0.4844 0.091 Uiso 1 1 calc R
C3 C 0.58915(18) 0.6006(2) 0.4247(2) 0.0452(8) Uani 1 1 d .
H3B H 0.6122 0.6230 0.3868 0.068 Uiso 1 1 calc R
H3C H 0.5560 0.5535 0.3982 0.068 Uiso 1 1 calc R
H3D H 0.6217 0.5731 0.4719 0.068 Uiso 1 1 calc R
C4 C 0.6044(2) 0.7587(3) 0.4896(2) 0.0647(12) Uani 1 1 d .
H4B H 0.5814 0.8106 0.5067 0.097 Uiso 1 1 calc R
H4C H 0.6256 0.7812 0.4499 0.097 Uiso 1 1 calc R
H4D H 0.6385 0.7333 0.5364 0.097 Uiso 1 1 calc R
C5 C 0.38822(16) 0.7831(2) 0.17356(17) 0.0342(7) Uani 1 1 d .
C6 C 0.4013(2) 0.7076(2) 0.1174(2) 0.0575(11) Uani 1 1 d .
H6A H 0.4483 0.7095 0.1188 0.086 Uiso 1 1 calc R
H6B H 0.3729 0.7190 0.0622 0.086 Uiso 1 1 calc R
H6C H 0.3910 0.6462 0.1353 0.086 Uiso 1 1 calc R
C7 C 0.31480(18) 0.7827(3) 0.1727(3) 0.0696(13) Uani 1 1 d .
H7A H 0.3079 0.8312 0.2092 0.104 Uiso 1 1 calc R
H7B H 0.3037 0.7217 0.1906 0.104 Uiso 1 1 calc R
H7C H 0.2860 0.7950 0.1179 0.104 Uiso 1 1 calc R
C8 C 0.40552(17) 0.8794(2) 0.14676(18) 0.0386(7) Uani 1 1 d .
H8A H 0.3976 0.9272 0.1831 0.058 Uiso 1 1 calc R
H8B H 0.3774 0.8919 0.0916 0.058 Uiso 1 1 calc R
H8C H 0.4526 0.8805 0.1484 0.058 Uiso 1 1 calc R
C9 C 0.45948(14) 0.95276(18) 0.36654(16) 0.0265(6) Uani 1 1 d .
C10 C 0.44218(17) 0.9204(2) 0.43409(17) 0.0359(7) Uani 1 1 d .
H10A H 0.4669 0.8716 0.4664 0.043 Uiso 1 1 calc R
C11 C 0.38821(19) 0.9610(2) 0.4532(2) 0.0433(8) Uani 1 1 d .
H11A H 0.3758 0.9384 0.4980 0.052 Uiso 1 1 calc R
C12 C 0.35237(17) 1.0342(2) 0.4075(2) 0.0430(8) Uani 1 1 d .
H12A H 0.3146 1.0595 0.4195 0.052 Uiso 1 1 calc R
C13 C 0.37240(17) 1.0698(2) 0.3442(2) 0.0399(7) Uani 1 1 d .
H13A H 0.3498 1.1219 0.3147 0.048 Uiso 1 1 calc R
C14 C 0.42570(16) 1.0294(2) 0.32334(18) 0.0338(7) Uani 1 1 d .
H14A H 0.4389 1.0541 0.2798 0.041 Uiso 1 1 calc R
C15 C 0.31192(15) 0.6840(2) 0.38557(16) 0.0296(6) Uani 1 1 d .
C16 C 0.30894(16) 0.5932(2) 0.41388(18) 0.0357(7) Uani 1 1 d .
H16A H 0.3461 0.5525 0.4222 0.043 Uiso 1 1 calc R
C17 C 0.25070(18) 0.5629(3) 0.4297(2) 0.0460(8) Uani 1 1 d .
H17A H 0.2483 0.5009 0.4479 0.055 Uiso 1 1 calc R
C18 C 0.19609(18) 0.6221(3) 0.4194(2) 0.0510(9) Uani 1 1 d .
H18A H 0.1571 0.6011 0.4312 0.061 Uiso 1 1 calc R
C19 C 0.19950(18) 0.7124(3) 0.3915(2) 0.0501(9) Uani 1 1 d .
H19A H 0.1624 0.7530 0.3839 0.060 Uiso 1 1 calc R
C20 C 0.25668(17) 0.7440(2) 0.37451(19) 0.0397(7) Uani 1 1 d .
H20A H 0.2584 0.8058 0.3556 0.048 Uiso 1 1 calc R
P3 P 0.19349(4) 0.30937(6) 0.19356(5) 0.03365(18) Uani 1 1 d .
P4 P 0.07232(4) 0.26944(6) 0.12322(5) 0.03303(18) Uani 1 1 d .
Se3 Se 0.248813(19) 0.28642(3) 0.31454(2) 0.04775(10) Uani 1 1 d .
Se4 Se 0.005000(19) 0.20130(3) 0.17221(2) 0.05110(11) Uani 1 1 d .
N5 N 0.11783(12) 0.36310(17) 0.16922(14) 0.0326(5) Uani 1 1 d .
N6 N 0.14927(13) 0.22071(17) 0.13596(15) 0.0347(6) Uani 1 1 d .
N7 N 0.24285(13) 0.36114(19) 0.14719(16) 0.0425(6) Uani 1 1 d .
H7D H 0.2859 0.3602 0.1726 0.051 Uiso 1 1 calc R
N8 N 0.03920(13) 0.3007(2) 0.02717(16) 0.0433(7) Uani 1 1 d .
H8D H 0.0618 0.3435 0.0102 0.052 Uiso 1 1 calc R
C21 C 0.09533(17) 0.4510(2) 0.2027(2) 0.0417(8) Uani 1 1 d .
C22 C 0.0297(2) 0.4846(3) 0.1422(3) 0.0684(12) Uani 1 1 d .
H22A H 0.0370 0.4977 0.0902 0.103 Uiso 1 1 calc R
H22B H 0.0145 0.5414 0.1627 0.103 Uiso 1 1 calc R
H22C H -0.0044 0.4360 0.1353 0.103 Uiso 1 1 calc R
C23 C 0.0848(2) 0.4293(3) 0.2854(2) 0.0563(10) Uani 1 1 d .
H23A H 0.1270 0.4079 0.3231 0.084 Uiso 1 1 calc R
H23B H 0.0509 0.3806 0.2788 0.084 Uiso 1 1 calc R
H23C H 0.0700 0.4859 0.3067 0.084 Uiso 1 1 calc R
C24 C 0.1501(2) 0.5253(2) 0.2121(2) 0.0539(10) Uani 1 1 d .
H24A H 0.1560 0.5384 0.1593 0.081 Uiso 1 1 calc R
H24B H 0.1921 0.5021 0.2488 0.081 Uiso 1 1 calc R
H24C H 0.1369 0.5825 0.2340 0.081 Uiso 1 1 calc R
C25 C 0.16959(18) 0.1212(2) 0.1270(2) 0.0460(8) Uani 1 1 d .
C26 C 0.1192(2) 0.0818(3) 0.0498(3) 0.0679(12) Uani 1 1 d .
H26A H 0.0744 0.0816 0.0563 0.102 Uiso 1 1 calc R
H26B H 0.1319 0.0180 0.0406 0.102 Uiso 1 1 calc R
H26C H 0.1193 0.1210 0.0036 0.102 Uiso 1 1 calc R
C27 C 0.1684(2) 0.0628(3) 0.2008(3) 0.0632(11) Uani 1 1 d .
H27A H 0.1231 0.0630 0.2060 0.095 Uiso 1 1 calc R
H27B H 0.1995 0.0895 0.2495 0.095 Uiso 1 1 calc R
H27C H 0.1816 -0.0015 0.1940 0.095 Uiso 1 1 calc R
C28 C 0.24043(19) 0.1212(3) 0.1177(2) 0.0602(10) Uani 1 1 d .
H28A H 0.2721 0.1459 0.1670 0.090 Uiso 1 1 calc R
H28B H 0.2411 0.1605 0.0718 0.090 Uiso 1 1 calc R
H28C H 0.2531 0.0574 0.1085 0.090 Uiso 1 1 calc R
C29 C 0.22289(15) 0.4075(2) 0.06980(19) 0.0389(7) Uani 1 1 d .
C30 C 0.18624(16) 0.3622(3) -0.0003(2) 0.0442(8) Uani 1 1 d .
H30A H 0.1756 0.2980 0.0014 0.053 Uiso 1 1 calc R
C31 C 0.16496(19) 0.4108(3) -0.0734(2) 0.0546(10) Uani 1 1 d .
H31A H 0.1389 0.3801 -0.1207 0.066 Uiso 1 1 calc R
C32 C 0.1818(2) 0.5037(3) -0.0767(2) 0.0588(11) Uani 1 1 d .
H32A H 0.1669 0.5368 -0.1261 0.071 Uiso 1 1 calc R
C33 C 0.2208(2) 0.5488(3) -0.0071(3) 0.0601(11) Uani 1 1 d .
H33A H 0.2329 0.6122 -0.0096 0.072 Uiso 1 1 calc R
C34 C 0.24192(19) 0.5008(3) 0.0661(2) 0.0502(9) Uani 1 1 d .
H34A H 0.2690 0.5311 0.1131 0.060 Uiso 1 1 calc R
C35 C -0.02042(16) 0.2690(2) -0.03254(18) 0.0361(7) Uani 1 1 d .
C36 C -0.08240(18) 0.2829(3) -0.0224(2) 0.0550(10) Uani 1 1 d .
H36A H -0.0863 0.3131 0.0246 0.066 Uiso 1 1 calc R
C37 C -0.13957(19) 0.2522(3) -0.0818(2) 0.0631(11) Uani 1 1 d .
H37A H -0.1821 0.2590 -0.0737 0.076 Uiso 1 1 calc R
C38 C -0.13472(19) 0.2120(3) -0.1525(2) 0.0566(10) Uani 1 1 d .
H38A H -0.1737 0.1909 -0.1924 0.068 Uiso 1 1 calc R
C39 C -0.0726(2) 0.2029(3) -0.1643(2) 0.0596(11) Uani 1 1 d .
H39A H -0.0689 0.1771 -0.2132 0.071 Uiso 1 1 calc R
C40 C -0.01511(19) 0.2318(3) -0.1043(2) 0.0530(9) Uani 1 1 d .
H40A H 0.0274 0.2259 -0.1126 0.064 Uiso 1 1 calc R

loop_
_atom_site_aniso_label
_atom_site_aniso_U_11
_atom_site_aniso_U_22
_atom_site_aniso_U_33
_atom_site_aniso_U_23
_atom_site_aniso_U_13
_atom_site_aniso_U_12
P1 0.0254(3) 0.0196(3) 0.0222(3) -0.0006(3) 0.0069(3) -0.0001(3)
P2 0.0321(4) 0.0199(3) 0.0246(4) -0.0004(3) 0.0133(3) -0.0008(3)
Se1 0.03135(16) 0.02913(15) 0.04213(18) -0.00212(13) 0.01842(14) -0.00013(12)
Se2 0.04621(19) 0.02174(14) 0.03795(17) -0.00481(12) 0.02047(14) -0.00494(13)
N1 0.0304(12) 0.0216(11) 0.0202(11) 0.0010(9) 0.0048(10) 0.0019(9)
N2 0.0261(12) 0.0238(11) 0.0200(11) -0.0010(9) 0.0072(9) -0.0037(9)
N3 0.0298(13) 0.0225(11) 0.0340(13) -0.0038(10) 0.0098(11) -0.0036(10)
N4 0.0496(16) 0.0225(12) 0.0574(17) -0.0089(11) 0.0377(14) -0.0059(11)
C1 0.0472(19) 0.0340(16) 0.0225(15) 0.0021(12) 0.0015(13) 0.0112(14)
C2 0.096(3) 0.061(2) 0.0313(18) 0.0193(17) 0.028(2) 0.031(2)
C3 0.050(2) 0.0373(18) 0.044(2) 0.0071(15) 0.0076(16) 0.0179(15)
C4 0.075(3) 0.042(2) 0.047(2) -0.0007(17) -0.028(2) 0.0064(19)
C5 0.0352(16) 0.0404(17) 0.0211(14) 0.0025(12) -0.0004(12) -0.0069(14)
C6 0.102(3) 0.0408(19) 0.0250(17) -0.0042(14) 0.0112(19) -0.017(2)
C7 0.0315(19) 0.107(4) 0.057(2) 0.031(2) -0.0065(18) -0.010(2)
C8 0.052(2) 0.0320(16) 0.0265(15) 0.0062(12) 0.0032(14) -0.0023(14)
C9 0.0353(15) 0.0183(12) 0.0265(14) -0.0047(10) 0.0101(12) -0.0025(11)
C10 0.057(2) 0.0222(14) 0.0305(16) 0.0003(12) 0.0160(15) 0.0048(13)
C11 0.070(2) 0.0278(15) 0.047(2) -0.0025(14) 0.0397(18) -0.0016(15)
C12 0.0466(19) 0.0289(16) 0.063(2) -0.0089(15) 0.0308(18) -0.0011(14)
C13 0.0468(19) 0.0276(15) 0.0446(19) 0.0023(13) 0.0127(16) 0.0074(14)
C14 0.0421(17) 0.0277(14) 0.0334(16) 0.0036(12) 0.0142(14) 0.0027(13)
C15 0.0371(16) 0.0340(15) 0.0211(14) -0.0037(11) 0.0141(12) -0.0021(13)
C16 0.0386(17) 0.0394(17) 0.0326(16) 0.0054(13) 0.0162(14) -0.0002(14)
C17 0.053(2) 0.0472(19) 0.045(2) -0.0010(15) 0.0264(17) -0.0156(17)
C18 0.045(2) 0.063(2) 0.053(2) -0.0145(18) 0.0265(17) -0.0168(19)
C19 0.0391(19) 0.059(2) 0.057(2) -0.0113(18) 0.0212(17) 0.0069(17)
C20 0.0430(19) 0.0386(17) 0.0416(19) -0.0025(14) 0.0187(15) 0.0031(15)
P3 0.0313(4) 0.0361(4) 0.0310(4) 0.0025(3) 0.0054(3) 0.0006(3)
P4 0.0301(4) 0.0404(4) 0.0285(4) -0.0011(3) 0.0086(3) -0.0021(3)
Se3 0.0477(2) 0.0530(2) 0.03370(19) 0.00556(15) -0.00132(15) 0.00450(17)
Se4 0.0454(2) 0.0639(2) 0.0489(2) 0.00332(17) 0.02153(17) -0.01271(18)
N5 0.0344(13) 0.0321(13) 0.0310(13) -0.0020(10) 0.0091(11) 0.0007(11)
N6 0.0352(14) 0.0333(13) 0.0350(14) -0.0010(11) 0.0095(11) 0.0032(11)
N7 0.0270(13) 0.0537(17) 0.0438(16) 0.0092(13) 0.0062(12) -0.0010(13)
N8 0.0339(14) 0.0616(19) 0.0319(14) 0.0032(13) 0.0059(12) -0.0101(13)
C21 0.048(2) 0.0376(17) 0.0404(19) -0.0029(14) 0.0140(16) 0.0084(15)
C22 0.070(3) 0.065(3) 0.063(3) -0.002(2) 0.009(2) 0.031(2)
C23 0.074(3) 0.051(2) 0.054(2) -0.0120(18) 0.034(2) -0.001(2)
C24 0.080(3) 0.0374(19) 0.048(2) -0.0030(16) 0.025(2) -0.0031(18)
C25 0.056(2) 0.0394(18) 0.042(2) -0.0068(15) 0.0133(17) 0.0050(16)
C26 0.078(3) 0.050(2) 0.067(3) -0.023(2) 0.010(2) -0.003(2)
C27 0.081(3) 0.039(2) 0.071(3) 0.0041(18) 0.025(2) 0.004(2)
C28 0.058(2) 0.057(2) 0.066(3) -0.0051(19) 0.020(2) 0.019(2)
C29 0.0294(16) 0.050(2) 0.0399(18) 0.0062(15) 0.0149(14) 0.0008(14)
C30 0.0401(18) 0.050(2) 0.045(2) 0.0024(16) 0.0176(16) -0.0036(16)
C31 0.048(2) 0.080(3) 0.038(2) 0.0041(19) 0.0159(17) -0.002(2)
C32 0.068(3) 0.071(3) 0.048(2) 0.021(2) 0.033(2) 0.012(2)
C33 0.081(3) 0.052(2) 0.061(3) 0.011(2) 0.043(2) 0.005(2)
C34 0.056(2) 0.052(2) 0.051(2) 0.0010(17) 0.0287(19) -0.0066(18)
C35 0.0335(16) 0.0438(18) 0.0297(16) 0.0004(13) 0.0073(13) -0.0024(14)
C36 0.0385(19) 0.089(3) 0.0364(19) -0.0124(19) 0.0100(16) 0.000(2)
C37 0.0325(19) 0.103(3) 0.052(2) -0.004(2) 0.0097(18) -0.006(2)
C38 0.044(2) 0.072(3) 0.044(2) -0.0015(19) -0.0021(17) -0.0145(19)
C39 0.057(2) 0.082(3) 0.036(2) -0.0193(19) 0.0086(18) -0.003(2)
C40 0.0381(19) 0.081(3) 0.042(2) -0.0101(19) 0.0144(16) 0.0043(19)

loop_
_atom_type_symbol
_atom_type_description
_atom_type_scat_dispersion_real
_atom_type_scat_dispersion_imag
_atom_type_scat_source
C C 0.0033 0.0016 'International Tables Vol C Tables 4.2.6.8 and 6.1.1.4'
H H 0.0000 0.0000 'International Tables Vol C Tables 4.2.6.8 and 6.1.1.4'
N N 0.0061 0.0033 'International Tables Vol C Tables 4.2.6.8 and 6.1.1.4'
P P 0.1023 0.0942 'International Tables Vol C Tables 4.2.6.8 and 6.1.1.4'
Se Se -0.0929 2.2259 'International Tables Vol C Tables 4.2.6.8 and 6.1.1.4'

loop_
_geom_angle_atom_site_label_1
_geom_angle_atom_site_label_2
_geom_angle_atom_site_label_3
_geom_angle
N3 P1 N1 110.12(11)
N3 P1 N2 110.82(12)
N1 P1 N2 83.21(11)
N3 P1 Se1 108.56(9)
N1 P1 Se1 121.63(8)
N2 P1 Se1 120.40(8)
N3 P1 P2 121.02(9)
N1 P1 P2 41.80(8)
N2 P1 P2 41.61(7)
Se1 P1 P2 130.42(3)
N4 P2 N2 107.20(12)
N4 P2 N1 107.19(13)
N2 P2 N1 83.26(11)
N4 P2 Se2 112.90(9)
N2 P2 Se2 120.99(8)
N1 P2 Se2 121.32(8)
N4 P2 P1 116.44(9)
N2 P2 P1 41.80(8)
N1 P2 P1 41.66(7)
Se2 P2 P1 130.66(4)
C1 N1 P1 129.8(2)
C1 N1 P2 130.67(19)
P1 N1 P2 96.54(11)
C5 N2 P2 130.17(18)
C5 N2 P1 131.25(18)
P2 N2 P1 96.59(12)
C9 N3 P1 125.20(18)
C15 N4 P2 134.1(2)
N1 C1 C4 108.5(2)
N1 C1 C3 109.8(2)
C4 C1 C3 110.2(3)
N1 C1 C2 107.7(3)
C4 C1 C2 111.4(3)
C3 C1 C2 109.2(3)
N2 C5 C8 108.7(2)
N2 C5 C6 109.9(3)
C8 C5 C6 109.7(3)
N2 C5 C7 108.2(3)
C8 C5 C7 109.1(3)
C6 C5 C7 111.1(3)
C14 C9 C10 119.4(3)
C14 C9 N3 119.4(2)
C10 C9 N3 121.2(2)
C11 C10 C9 119.4(3)
C12 C11 C10 121.0(3)
C13 C12 C11 119.3(3)
C12 C13 C14 120.5(3)
C9 C14 C13 120.1(3)
C16 C15 C20 119.6(3)
C16 C15 N4 123.2(3)
C20 C15 N4 117.1(3)
C17 C16 C15 119.4(3)
C18 C17 C16 121.2(3)
C19 C18 C17 119.0(3)
C18 C19 C20 120.9(3)
C19 C20 C15 119.8(3)
N7 P3 N5 110.31(13)
N7 P3 N6 110.82(14)
N5 P3 N6 83.60(12)
N7 P3 Se3 108.46(10)
N5 P3 Se3 121.00(9)
N6 P3 Se3 120.65(9)
N7 P3 P4 123.13(10)
N5 P3 P4 41.88(8)
N6 P3 P4 42.22(9)
Se3 P3 P4 128.40(4)
N8 P4 N5 105.39(13)
N8 P4 N6 109.51(13)
N5 P4 N6 83.49(12)
N8 P4 Se4 113.74(10)
N5 P4 Se4 121.91(9)
N6 P4 Se4 118.76(9)
N8 P4 P3 118.68(10)
N5 P4 P3 41.81(9)
N6 P4 P3 42.17(9)
Se4 P4 P3 127.58(4)
C21 N5 P3 130.8(2)
C21 N5 P4 129.7(2)
P3 N5 P4 96.31(12)
C25 N6 P3 130.0(2)
C25 N6 P4 131.0(2)
P3 N6 P4 95.61(13)
C29 N7 P3 127.3(2)
C35 N8 P4 130.5(2)
N5 C21 C24 107.9(3)
N5 C21 C22 108.4(3)
C24 C21 C22 110.1(3)
N5 C21 C23 109.5(3)
C24 C21 C23 110.4(3)
C22 C21 C23 110.5(3)
N6 C25 C27 110.6(3)
N6 C25 C28 108.7(3)
C27 C25 C28 110.1(3)
N6 C25 C26 107.1(3)
C27 C25 C26 110.3(3)
C28 C25 C26 109.9(3)
C30 C29 C34 119.7(3)
C30 C29 N7 122.0(3)
C34 C29 N7 118.3(3)
C29 C30 C31 120.2(3)
C32 C31 C30 120.1(4)
C31 C32 C33 120.0(4)
C34 C33 C32 120.3(4)
C33 C34 C29 119.6(4)
C36 C35 C40 120.1(3)
C36 C35 N8 120.8(3)
C40 C35 N8 118.8(3)
C35 C36 C37 119.6(3)
C38 C37 C36 120.7(4)
C39 C38 C37 119.4(3)
C38 C39 C40 120.0(3)
C35 C40 C39 119.9(3)

loop_
_geom_bond_atom_site_label_1
_geom_bond_atom_site_label_2
_geom_bond_distance
P1 N3 1.656(2)
P1 N1 1.686(2)
P1 N2 1.690(2)
P1 Se1 2.0847(7)
P1 P2 2.5194(10)
P2 N4 1.659(2)
P2 N2 1.684(2)
P2 N1 1.690(2)
P2 Se2 2.0877(7)
N1 C1 1.498(4)
N2 C5 1.486(3)
N3 C9 1.428(3)
N4 C15 1.412(4)
C1 C4 1.512(5)
C1 C3 1.518(4)
C1 C2 1.529(5)
C5 C8 1.520(4)
C5 C6 1.521(5)
C5 C7 1.521(5)
C9 C14 1.385(4)
C9 C10 1.393(4)
C10 C11 1.385(4)
C11 C12 1.379(5)
C12 C13 1.373(4)
C13 C14 1.386(4)
C15 C16 1.387(4)
C15 C20 1.396(4)
C16 C17 1.386(4)
C17 C18 1.380(5)
C18 C19 1.378(5)
C19 C20 1.380(5)
P3 N7 1.648(3)
P3 N5 1.683(3)
P3 N6 1.693(3)
P3 Se3 2.0805(9)
P3 P4 2.5098(11)
P4 N8 1.650(3)
P4 N5 1.686(2)
P4 N6 1.695(3)
P4 Se4 2.0753(9)
N5 C21 1.506(4)
N6 C25 1.496(4)
N7 C29 1.431(4)
N8 C35 1.425(4)
C21 C24 1.523(5)
C21 C22 1.523(5)
C21 C23 1.535(5)
C25 C27 1.524(5)
C25 C28 1.527(5)
C25 C26 1.529(5)
C29 C30 1.379(5)
C29 C34 1.388(5)
C30 C31 1.385(5)
C31 C32 1.370(5)
C32 C33 1.385(6)
C33 C34 1.383(5)
C35 C36 1.364(4)
C35 C40 1.378(4)
C36 C37 1.385(5)
C37 C38 1.375(5)
C38 C39 1.372(5)
C39 C40 1.386(5)

loop_
_geom_torsion_atom_site_label_1
_geom_torsion_atom_site_label_2
_geom_torsion_atom_site_label_3
_geom_torsion_atom_site_label_4
_geom_torsion
N3 P1 P2 N4 0.46(16)
N1 P1 P2 N4 86.43(16)
N2 P1 P2 N4 -86.52(16)
Se1 P1 P2 N4 -178.94(12)
N3 P1 P2 N2 86.99(15)
N1 P1 P2 N2 172.95(16)
Se1 P1 P2 N2 -92.41(12)
N3 P1 P2 N1 -85.97(15)
N2 P1 P2 N1 -172.95(16)
Se1 P1 P2 N1 94.64(12)
N3 P1 P2 Se2 -179.71(10)
N1 P1 P2 Se2 -93.75(12)
N2 P1 P2 Se2 93.30(12)
Se1 P1 P2 Se2 0.89(8)
N3 P1 N1 C1 -83.8(2)
N2 P1 N1 C1 166.5(2)
Se1 P1 N1 C1 44.8(3)
P2 P1 N1 C1 161.8(3)
N3 P1 N1 P2 114.44(12)
N2 P1 N1 P2 4.71(11)
Se1 P1 N1 P2 -116.98(9)
N4 P2 N1 C1 87.7(3)
N2 P2 N1 C1 -166.3(2)
Se2 P2 N1 C1 -43.9(3)
P1 P2 N1 C1 -161.6(3)
N4 P2 N1 P1 -110.70(13)
N2 P2 N1 P1 -4.72(11)
Se2 P2 N1 P1 117.62(8)
N4 P2 N2 C5 -84.3(3)
N1 P2 N2 C5 169.8(3)
Se2 P2 N2 C5 47.1(3)
P1 P2 N2 C5 165.1(3)
N4 P2 N2 P1 110.67(13)
N1 P2 N2 P1 4.71(11)
Se2 P2 N2 P1 -117.94(8)
N3 P1 N2 C5 81.5(3)
N1 P1 N2 C5 -169.5(3)
Se1 P1 N2 C5 -46.7(3)
P2 P1 N2 C5 -164.8(3)
N3 P1 N2 P2 -113.71(12)
N1 P1 N2 P2 -4.72(11)
Se1 P1 N2 P2 118.13(8)
N1 P1 N3 C9 -58.8(2)
N2 P1 N3 C9 31.5(2)
Se1 P1 N3 C9 165.78(19)
P2 P1 N3 C9 -13.7(3)
N2 P2 N4 C15 128.4(3)
N1 P2 N4 C15 -143.5(3)
Se2 P2 N4 C15 -7.4(3)
P1 P2 N4 C15 172.5(3)
P1 N1 C1 C4 39.6(4)
P2 N1 C1 C4 -164.6(3)
P1 N1 C1 C3 -80.9(3)
P2 N1 C1 C3 74.9(3)
P1 N1 C1 C2 160.2(2)
P2 N1 C1 C2 -43.9(3)
P2 N2 C5 C8 166.9(2)
P1 N2 C5 C8 -33.0(4)
P2 N2 C5 C6 -73.0(3)
P1 N2 C5 C6 87.1(3)
P2 N2 C5 C7 48.5(4)
P1 N2 C5 C7 -151.4(3)
P1 N3 C9 C14 -116.3(3)
P1 N3 C9 C10 64.7(3)
C14 C9 C10 C11 4.8(4)
N3 C9 C10 C11 -176.2(3)
C9 C10 C11 C12 -1.4(5)
C10 C11 C12 C13 -2.7(5)
C11 C12 C13 C14 3.6(5)
C10 C9 C14 C13 -4.0(4)
N3 C9 C14 C13 176.9(3)
C12 C13 C14 C9 -0.2(5)
P2 N4 C15 C16 46.0(5)
P2 N4 C15 C20 -137.9(3)
C20 C15 C16 C17 0.9(4)
N4 C15 C16 C17 176.9(3)
C15 C16 C17 C18 -1.3(5)
C16 C17 C18 C19 1.1(5)
C17 C18 C19 C20 -0.5(5)
C18 C19 C20 C15 0.1(5)
C16 C15 C20 C19 -0.3(5)
N4 C15 C20 C19 -176.5(3)
N7 P3 P4 N8 -2.92(18)
N5 P3 P4 N8 80.92(17)
N6 P3 P4 N8 -87.89(17)
Se3 P3 P4 N8 176.69(12)
N7 P3 P4 N5 -83.84(17)
N6 P3 P4 N5 -168.81(18)
Se3 P3 P4 N5 95.76(13)
N7 P3 P4 N6 84.97(18)
N5 P3 P4 N6 168.81(18)
Se3 P3 P4 N6 -95.42(14)
N7 P3 P4 Se4 178.11(13)
N5 P3 P4 Se4 -98.05(13)
N6 P3 P4 Se4 93.14(14)
Se3 P3 P4 Se4 -2.28(8)
N7 P3 N5 C21 -81.7(3)
N6 P3 N5 C21 168.5(3)
Se3 P3 N5 C21 46.4(3)
P4 P3 N5 C21 160.9(3)
N7 P3 N5 P4 117.41(14)
N6 P3 N5 P4 7.54(12)
Se3 P3 N5 P4 -114.54(10)
N8 P4 N5 C21 82.7(3)
N6 P4 N5 C21 -168.8(3)
Se4 P4 N5 C21 -48.8(3)
P3 P4 N5 C21 -161.2(3)
N8 P4 N5 P3 -116.03(14)
N6 P4 N5 P3 -7.53(12)
Se4 P4 N5 P3 112.43(10)
N7 P3 N6 C25 82.6(3)
N5 P3 N6 C25 -168.1(3)
Se3 P3 N6 C25 -45.7(3)
P4 P3 N6 C25 -160.6(3)
N7 P3 N6 P4 -116.81(14)
N5 P3 N6 P4 -7.49(12)
Se3 P3 N6 P4 114.93(10)
N8 P4 N6 C25 -88.2(3)
N5 P4 N6 C25 167.8(3)
Se4 P4 N6 C25 44.8(3)
P3 P4 N6 C25 160.3(3)
N8 P4 N6 P3 111.54(14)
N5 P4 N6 P3 7.48(12)
Se4 P4 N6 P3 -115.49(10)
N5 P3 N7 C29 -31.0(3)
N6 P3 N7 C29 59.8(3)
Se3 P3 N7 C29 -165.6(2)
P4 P3 N7 C29 14.1(3)
N5 P4 N8 C35 -154.1(3)
N6 P4 N8 C35 117.4(3)
Se4 P4 N8 C35 -18.1(3)
P3 P4 N8 C35 162.8(3)
P3 N5 C21 C24 43.1(4)
P4 N5 C21 C24 -161.8(2)
P3 N5 C21 C22 162.3(3)
P4 N5 C21 C22 -42.6(4)
P3 N5 C21 C23 -77.1(4)
P4 N5 C21 C23 77.9(3)
P3 N6 C25 C27 76.4(4)
P4 N6 C25 C27 -77.6(4)
P3 N6 C25 C28 -44.6(4)
P4 N6 C25 C28 161.4(2)
P3 N6 C25 C26 -163.3(3)
P4 N6 C25 C26 42.6(4)
P3 N7 C29 C30 -57.1(4)
P3 N7 C29 C34 123.5(3)
C34 C29 C30 C31 -3.9(5)
N7 C29 C30 C31 176.7(3)
C29 C30 C31 C32 1.7(5)
C30 C31 C32 C33 0.7(6)
C31 C32 C33 C34 -1.0(6)
C32 C33 C34 C29 -1.1(5)
C30 C29 C34 C33 3.5(5)
N7 C29 C34 C33 -177.0(3)
P4 N8 C35 C36 63.1(5)
P4 N8 C35 C40 -122.7(3)
C40 C35 C36 C37 5.2(6)
N8 C35 C36 C37 179.4(4)
C35 C36 C37 C38 -3.0(7)
C36 C37 C38 C39 -0.5(7)
C37 C38 C39 C40 1.8(6)
C36 C35 C40 C39 -4.0(6)
N8 C35 C40 C39 -178.2(3)
C38 C39 C40 C35 0.4(6)
